data_7029970
loop_
_publ_author_name
'Hao, Pengfei'
'Yang, Zhi'
'Ma, Xiaoli'
'Wang, Xiujuan'
'Liu, Zhihong'
'Roesky, Herbert W.'
'Sun, Kening'
'Li, Jiarong'
'Zhong, Mingdong'

_publ_section_title
;
 Synthesis and characterization of compounds with the Al-O-X (X = Si, P,
 C) structural motif.
;
_journal_issue 43
_journal_name_full 'Dalton transactions (Cambridge, England : 2003)'
_journal_page_first 13520
_journal_page_last 13524
_journal_paper_doi 10.1039/c2dt31872e
_journal_volume 41
_journal_year 2012
_chemical_formula_sum 'C70 H94 Al2 N4 O2 Si'
_chemical_formula_weight 1105.54
_chemical_name_systematic
;
?
;
_space_group_IT_number 14
_symmetry_cell_setting monoclinic
_symmetry_space_group_name_Hall '-P 2yn'
_symmetry_space_group_name_H-M 'P 1 21/n 1'
_atom_sites_solution_hydrogens geom
_atom_sites_solution_primary direct
_atom_sites_solution_secondary difmap
_audit_creation_method SHELXL-97
_cell_angle_alpha 90.00
_cell_angle_beta 117.445(2)
_cell_angle_gamma 90.00
_cell_formula_units_Z 4
_cell_length_a 21.960(3)
_cell_length_b 15.053(2)
_cell_length_c 22.295(4)
_cell_measurement_reflns_used 17190
_cell_measurement_temperature 93(2)
_cell_measurement_theta_max 27.50
_cell_measurement_theta_min 3.02
_cell_volume 6540.5(17)
_computing_cell_refinement 'CrystalClear (Rigaku Inc., 2008)'
_computing_data_collection 'CrystalClear (Rigaku Inc., 2008)'
_computing_data_reduction 'CrystalClear (Rigaku Inc., 2008)'
_computing_molecular_graphics 'Bruker SHELXTL'
_computing_publication_material 'Bruker SHELXTL'
_computing_structure_refinement 'SHELXL-97 (Sheldrick, 1997)'
_computing_structure_solution 'SHELXS-97 (Sheldrick, 1990)'
_diffrn_ambient_temperature 93(2)
_diffrn_detector_area_resol_mean 28.5714
_diffrn_measured_fraction_theta_full 0.997
_diffrn_measured_fraction_theta_max 0.997
_diffrn_measurement_device_type AFC10/Saturn724+
_diffrn_measurement_method 'phi and omega scans'
_diffrn_radiation_monochromator graphite
_diffrn_radiation_source 'Rotating Anode'
_diffrn_radiation_type MoK\a
_diffrn_radiation_wavelength 0.71073
_diffrn_reflns_av_R_equivalents 0.0328
_diffrn_reflns_av_sigmaI/netI 0.0371
_diffrn_reflns_limit_h_max 28
_diffrn_reflns_limit_h_min -28
_diffrn_reflns_limit_k_max 19
_diffrn_reflns_limit_k_min -13
_diffrn_reflns_limit_l_max 26
_diffrn_reflns_limit_l_min -28
_diffrn_reflns_number 51638
_diffrn_reflns_theta_full 27.50
_diffrn_reflns_theta_max 27.50
_diffrn_reflns_theta_min 3.02
_diffrn_standards_interval_count 0
_diffrn_standards_interval_time 0
_diffrn_standards_number 0
_exptl_absorpt_coefficient_mu 0.109
_exptl_absorpt_correction_T_max 0.9682
_exptl_absorpt_correction_T_min 0.9579
_exptl_absorpt_correction_type multi-scan
_exptl_crystal_colour Colorless
_exptl_crystal_density_diffrn 1.123
_exptl_crystal_density_method 'not measured'
_exptl_crystal_description Block
_exptl_crystal_F_000 2392
_exptl_crystal_size_max 0.40
_exptl_crystal_size_mid 0.33
_exptl_crystal_size_min 0.30
_refine_diff_density_max 1.051
_refine_diff_density_min -0.454
_refine_diff_density_rms 0.054
_refine_ls_extinction_method none
_refine_ls_goodness_of_fit_ref 0.998
_refine_ls_hydrogen_treatment mixed
_refine_ls_matrix_type full
_refine_ls_number_parameters 749
_refine_ls_number_reflns 14982
_refine_ls_number_restraints 2
_refine_ls_restrained_S_all 0.998
_refine_ls_R_factor_all 0.0736
_refine_ls_R_factor_gt 0.0583
_refine_ls_shift/su_max 0.001
_refine_ls_shift/su_mean 0.000
_refine_ls_structure_factor_coef Fsqd
_refine_ls_weighting_details 'calc w=1/[\s^2^(Fo^2^)+(0.0761P)^2^+3.6000P] where P=(Fo^2^+2Fc^2^)/3'
_refine_ls_weighting_scheme calc
_refine_ls_wR_factor_gt 0.1423
_refine_ls_wR_factor_ref 0.1538
_reflns_number_gt 12068
_reflns_number_total 14982
_reflns_threshold_expression >2sigma(I)
_cod_data_source_file c2dt31872e.txt
_cod_data_source_block 2
_cod_depositor_comments
;
The following automatic conversions were performed:

'_symmetry_cell_setting' value 'Monoclinic' changed to 'monoclinic'
according to
/usr/data/users/saulius/automatic-downloads/retrospective/RSC/lib/dictionaries/cif_core.dic
dictionary named 'cif_core.dic' version 2.4.2 from 2011-04-26.

Automatic conversion script
Id: cif_fix_values 2281 2013-09-26 08:29:07Z andrius 

The following automatic conversions were performed:

'_exptl_absorpt_correction_type' value 'Multi-scans' was replaced
with the value 'multi-scan' as specified in the replacement file
'src/cod-tools/trunk/data/replacement-values/replacement_values.lst'.

Automatic conversion script
Id: cif_fix_values 5376 2017-05-30 11:51:03Z andrius 
;
_cod_original_cell_volume 6540.4(17)
_cod_original_sg_symbol_H-M P2(1)/n
_cod_database_code 7029970

loop_
_symmetry_equiv_pos_as_xyz
'x, y, z'
'-x+1/2, y+1/2, -z+1/2'
'-x, -y, -z'
'x-1/2, -y-1/2, z-1/2'

loop_
_atom_site_label
_atom_site_type_symbol
_atom_site_fract_x
_atom_site_fract_y
_atom_site_fract_z
_atom_site_U_iso_or_equiv
_atom_site_adp_type
_atom_site_occupancy
_atom_site_symmetry_multiplicity
_atom_site_calc_flag
_atom_site_refinement_flags
_atom_site_disorder_assembly
_atom_site_disorder_group
Al1 Al 0.52206(3) 0.57950(3) 0.85234(3) 0.02221(12) Uani 1 1 d . . .
Al2 Al 0.43867(3) 0.32282(4) 0.63711(3) 0.02326(12) Uani 1 1 d . . .
Si1 Si 0.50673(2) 0.50045(3) 0.71039(2) 0.02161(11) Uani 1 1 d . . .
O1 O 0.50454(6) 0.55664(8) 0.77116(6) 0.0273(3) Uani 1 1 d . . .
O2 O 0.46156(6) 0.41009(8) 0.69343(6) 0.0246(3) Uani 1 1 d . . .
N1 N 0.58861(7) 0.67140(10) 0.89441(7) 0.0231(3) Uani 1 1 d . . .
N2 N 0.44942(7) 0.63834(11) 0.86047(7) 0.0264(3) Uani 1 1 d . . .
N3 N 0.44130(7) 0.20985(10) 0.67692(7) 0.0234(3) Uani 1 1 d . . .
N4 N 0.34304(7) 0.31773(10) 0.57469(7) 0.0229(3) Uani 1 1 d . . .
C1 C 0.63945(10) 0.75607(13) 0.83426(10) 0.0311(4) Uani 1 1 d . . .
C2 C 0.69623(11) 0.77352(15) 0.82376(11) 0.0389(5) Uani 1 1 d . . .
H2 H 0.6931 0.8185 0.7926 0.047 Uiso 1 1 calc R . .
C3 C 0.75669(11) 0.72721(16) 0.85743(11) 0.0408(5) Uani 1 1 d . . .
H3 H 0.7950 0.7414 0.8503 0.049 Uiso 1 1 calc R . .
C4 C 0.76156(10) 0.66032(15) 0.90150(10) 0.0373(5) Uani 1 1 d . . .
H4 H 0.8032 0.6279 0.9238 0.045 Uiso 1 1 calc R . .
C5 C 0.70649(9) 0.63910(13) 0.91409(9) 0.0292(4) Uani 1 1 d . . .
C6 C 0.64604(9) 0.68887(12) 0.88077(9) 0.0257(4) Uani 1 1 d . . .
C7 C 0.59015(9) 0.70746(12) 0.94973(9) 0.0278(4) Uani 1 1 d . . .
C8 C 0.53473(10) 0.70086(14) 0.96448(10) 0.0337(4) Uani 1 1 d . . .
H8 H 0.5441 0.7157 1.0093 0.040 Uiso 1 1 calc R . .
C9 C 0.46750(10) 0.67509(14) 0.92111(10) 0.0329(4) Uani 1 1 d . . .
C10 C 0.37654(9) 0.63466(13) 0.81452(9) 0.0279(4) Uani 1 1 d . . .
C11 C 0.34491(10) 0.71040(14) 0.77597(11) 0.0359(4) Uani 1 1 d . . .
C12 C 0.27364(11) 0.70998(16) 0.73749(12) 0.0430(5) Uani 1 1 d . . .
H12 H 0.2511 0.7611 0.7120 0.052 Uiso 1 1 calc R . .
C13 C 0.23543(10) 0.63663(17) 0.73591(11) 0.0435(5) Uani 1 1 d . . .
H13 H 0.1869 0.6379 0.7103 0.052 Uiso 1 1 calc R . .
C14 C 0.26781(10) 0.56165(17) 0.77142(11) 0.0421(5) Uani 1 1 d . . .
H14 H 0.2411 0.5107 0.7686 0.051 Uiso 1 1 calc R . .
C15 C 0.33888(10) 0.55834(15) 0.81152(10) 0.0345(4) Uani 1 1 d . . .
C16 C 0.57337(11) 0.80866(14) 0.79746(11) 0.0368(5) Uani 1 1 d . . .
H16 H 0.5345 0.7674 0.7890 0.044 Uiso 1 1 calc R . .
C17 C 0.56245(13) 0.84333(18) 0.72885(12) 0.0523(6) Uani 1 1 d . . .
H17A H 0.5953 0.8912 0.7356 0.063 Uiso 1 1 calc R . .
H17B H 0.5156 0.8662 0.7036 0.063 Uiso 1 1 calc R . .
H17C H 0.5695 0.7949 0.7033 0.063 Uiso 1 1 calc R . .
C18 C 0.56938(14) 0.88580(16) 0.84051(14) 0.0531(6) Uani 1 1 d . . .
H18A H 0.5691 0.8622 0.8814 0.064 Uiso 1 1 calc R . .
H18B H 0.5272 0.9198 0.8144 0.064 Uiso 1 1 calc R . .
H18C H 0.6092 0.9247 0.8533 0.064 Uiso 1 1 calc R . .
C19 C 0.71277(10) 0.56195(14) 0.96072(10) 0.0327(4) Uani 1 1 d . . .
H19 H 0.6747 0.5673 0.9734 0.039 Uiso 1 1 calc R . .
C20 C 0.70352(14) 0.47413(16) 0.92323(12) 0.0492(6) Uani 1 1 d . . .
H20A H 0.7396 0.4679 0.9093 0.059 Uiso 1 1 calc R . .
H20B H 0.6585 0.4733 0.8832 0.059 Uiso 1 1 calc R . .
H20C H 0.7065 0.4248 0.9532 0.059 Uiso 1 1 calc R . .
C21 C 0.78100(12) 0.5628(2) 1.02623(12) 0.0557(7) Uani 1 1 d . . .
H21A H 0.8189 0.5509 1.0156 0.067 Uiso 1 1 calc R . .
H21B H 0.7801 0.5169 1.0570 0.067 Uiso 1 1 calc R . .
H21C H 0.7876 0.6211 1.0479 0.067 Uiso 1 1 calc R . .
C22 C 0.65243(11) 0.75770(14) 0.99924(10) 0.0368(5) Uani 1 1 d . . .
H22A H 0.6901 0.7159 1.0236 0.044 Uiso 1 1 calc R . .
H22B H 0.6415 0.7892 1.0315 0.044 Uiso 1 1 calc R . .
H22C H 0.6662 0.8007 0.9748 0.044 Uiso 1 1 calc R . .
C23 C 0.41484(12) 0.6890(2) 0.94597(12) 0.0517(6) Uani 1 1 d . . .
H23A H 0.3727 0.7132 0.9093 0.062 Uiso 1 1 calc R . .
H23B H 0.4329 0.7307 0.9840 0.062 Uiso 1 1 calc R . .
H23C H 0.4047 0.6321 0.9608 0.062 Uiso 1 1 calc R . .
C24 C 0.38568(12) 0.79206(15) 0.77585(15) 0.0513(6) Uani 1 1 d . . .
H24 H 0.4352 0.7746 0.7965 0.062 Uiso 1 1 calc R . .
C25 C 0.36494(15) 0.82447(17) 0.70441(16) 0.0606(7) Uani 1 1 d . . .
H25A H 0.3659 0.7746 0.6766 0.073 Uiso 1 1 calc R . .
H25B H 0.3971 0.8705 0.7056 0.073 Uiso 1 1 calc R . .
H25C H 0.3185 0.8492 0.6850 0.073 Uiso 1 1 calc R . .
C26 C 0.37892(18) 0.86670(18) 0.81907(17) 0.0754(9) Uani 1 1 d . . .
H26A H 0.3304 0.8825 0.8017 0.090 Uiso 1 1 calc R . .
H26B H 0.4047 0.9188 0.8171 0.090 Uiso 1 1 calc R . .
H26C H 0.3973 0.8465 0.8660 0.090 Uiso 1 1 calc R . .
C27 C 0.37211(11) 0.47388(17) 0.84965(13) 0.0490(6) Uani 1 1 d . . .
H27 H 0.4214 0.4873 0.8807 0.059 Uiso 1 1 calc R . .
C28 C 0.36999(15) 0.40105(18) 0.80035(17) 0.0658(8) Uani 1 1 d . . .
H28A H 0.3920 0.3471 0.8257 0.079 Uiso 1 1 calc R . .
H28B H 0.3944 0.4216 0.7756 0.079 Uiso 1 1 calc R . .
H28C H 0.3222 0.3880 0.7683 0.079 Uiso 1 1 calc R . .
C29 C 0.33904(15) 0.4417(2) 0.89270(15) 0.0722(9) Uani 1 1 d . . .
H29A H 0.3413 0.4890 0.9239 0.087 Uiso 1 1 calc R . .
H29B H 0.3636 0.3893 0.9186 0.087 Uiso 1 1 calc R . .
H29C H 0.2910 0.4262 0.8633 0.087 Uiso 1 1 calc R . .
C30 C 0.53670(9) 0.12736(13) 0.67516(10) 0.0293(4) Uani 1 1 d . . .
C31 C 0.60354(10) 0.09477(15) 0.70954(12) 0.0395(5) Uani 1 1 d . . .
H31 H 0.6235 0.0664 0.6848 0.047 Uiso 1 1 calc R . .
C32 C 0.64107(11) 0.10287(16) 0.77833(12) 0.0452(5) Uani 1 1 d . . .
H32 H 0.6869 0.0814 0.8006 0.054 Uiso 1 1 calc R . .
C33 C 0.61219(11) 0.14239(15) 0.81519(11) 0.0428(5) Uani 1 1 d . . .
H33 H 0.6382 0.1464 0.8629 0.051 Uiso 1 1 calc R . .
C34 C 0.54553(10) 0.17658(13) 0.78382(10) 0.0325(4) Uani 1 1 d . . .
C35 C 0.50868(9) 0.16950(12) 0.71305(9) 0.0250(4) Uani 1 1 d . . .
C36 C 0.38623(9) 0.16222(12) 0.66774(9) 0.0252(4) Uani 1 1 d . . .
C37 C 0.31932(9) 0.18892(13) 0.62448(10) 0.0294(4) Uani 1 1 d . . .
H37 H 0.2835 0.1565 0.6271 0.035 Uiso 1 1 calc R . .
C38 C 0.29940(9) 0.25843(12) 0.57756(9) 0.0262(4) Uani 1 1 d . . .
C39 C 0.31764(9) 0.38278(12) 0.52048(9) 0.0257(4) Uani 1 1 d . . .
C40 C 0.33061(9) 0.36896(13) 0.46469(9) 0.0283(4) Uani 1 1 d . B .
C41 C 0.31040(11) 0.43502(15) 0.41572(10) 0.0371(5) Uani 1 1 d . . .
H41 H 0.3195 0.4278 0.3783 0.045 Uiso 1 1 calc R . .
C42 C 0.27732(12) 0.51106(15) 0.42027(11) 0.0428(5) Uani 1 1 d . . .
H42 H 0.2639 0.5554 0.3862 0.051 Uiso 1 1 calc R . .
C43 C 0.26395(11) 0.52214(15) 0.47404(11) 0.0399(5) Uani 1 1 d . . .
H43 H 0.2408 0.5742 0.4764 0.048 Uiso 1 1 calc R . .
C44 C 0.28353(9) 0.45883(13) 0.52546(10) 0.0312(4) Uani 1 1 d . . .
C45 C 0.49656(11) 0.11324(14) 0.59950(10) 0.0345(4) Uani 1 1 d . . .
H45 H 0.4531 0.1483 0.5829 0.041 Uiso 1 1 calc R . .
C46 C 0.47695(13) 0.01533(16) 0.58267(12) 0.0479(6) Uani 1 1 d . . .
H46A H 0.5187 -0.0205 0.5974 0.058 Uiso 1 1 calc R . .
H46B H 0.4486 0.0087 0.5338 0.058 Uiso 1 1 calc R . .
H46C H 0.4510 -0.0048 0.6060 0.058 Uiso 1 1 calc R . .
C47 C 0.53523(14) 0.14588(18) 0.56193(13) 0.0534(6) Uani 1 1 d . . .
H47A H 0.5497 0.2075 0.5748 0.064 Uiso 1 1 calc R . .
H47B H 0.5051 0.1427 0.5131 0.064 Uiso 1 1 calc R . .
H47C H 0.5757 0.1085 0.5737 0.064 Uiso 1 1 calc R . .
C48 C 0.51534(12) 0.21853(14) 0.82588(10) 0.0403(5) Uani 1 1 d . . .
H48 H 0.4661 0.2328 0.7952 0.048 Uiso 1 1 calc R . .
C49 C 0.51781(16) 0.15455(17) 0.88065(12) 0.0569(7) Uani 1 1 d . . .
H49A H 0.4991 0.0968 0.8602 0.068 Uiso 1 1 calc R . .
H49B H 0.4905 0.1789 0.9013 0.068 Uiso 1 1 calc R . .
H49C H 0.5655 0.1472 0.9154 0.068 Uiso 1 1 calc R . .
C50 C 0.55210(15) 0.30512(15) 0.85837(11) 0.0508(6) Uani 1 1 d . . .
H50A H 0.6010 0.2933 0.8867 0.061 Uiso 1 1 calc R . .
H50B H 0.5324 0.3298 0.8863 0.061 Uiso 1 1 calc R . .
H50C H 0.5464 0.3478 0.8229 0.061 Uiso 1 1 calc R . .
C51 C 0.39516(10) 0.07409(13) 0.70289(10) 0.0331(4) Uani 1 1 d . . .
H51A H 0.4239 0.0352 0.6912 0.040 Uiso 1 1 calc R . .
H51B H 0.3502 0.0464 0.6884 0.040 Uiso 1 1 calc R . .
H51C H 0.4172 0.0834 0.7519 0.040 Uiso 1 1 calc R . .
C52 C 0.22447(10) 0.26251(15) 0.52753(11) 0.0377(5) Uani 1 1 d . . .
H52A H 0.2012 0.3049 0.5434 0.045 Uiso 1 1 calc R . .
H52B H 0.2039 0.2035 0.5231 0.045 Uiso 1 1 calc R . .
H52C H 0.2195 0.2818 0.4835 0.045 Uiso 1 1 calc R . .
C53 C 0.36389(11) 0.28400(14) 0.45640(10) 0.0337(4) Uani 1 1 d D . .
H53 H 0.4042 0.2721 0.5013 0.040 Uiso 1 1 calc R A 1
C54 C 0.39197(15) 0.2898(2) 0.40500(15) 0.0441(7) Uani 0.828(4) 1 d P B 1
H54A H 0.3537 0.2924 0.3592 0.053 Uiso 0.828(4) 1 calc PR B 1
H54B H 0.4201 0.2373 0.4093 0.053 Uiso 0.828(4) 1 calc PR B 1
H54C H 0.4201 0.3434 0.4137 0.053 Uiso 0.828(4) 1 calc PR B 1
C55 C 0.31798(17) 0.20309(19) 0.44008(16) 0.0492(8) Uani 0.828(4) 1 d P B 1
H55A H 0.3066 0.1921 0.4771 0.059 Uiso 0.828(4) 1 calc PR B 1
H55B H 0.3419 0.1513 0.4345 0.059 Uiso 0.828(4) 1 calc PR B 1
H55C H 0.2757 0.2135 0.3981 0.059 Uiso 0.828(4) 1 calc PR B 1
C55' C 0.3049(5) 0.2405(10) 0.3949(5) 0.0492(8) Uani 0.172(4) 1 d PD B 2
H55D H 0.2637 0.2393 0.4014 0.059 Uiso 0.172(4) 1 calc PR B 2
H55E H 0.3177 0.1796 0.3898 0.059 Uiso 0.172(4) 1 calc PR B 2
H55F H 0.2955 0.2747 0.3542 0.059 Uiso 0.172(4) 1 calc PR B 2
C54' C 0.4212(6) 0.3150(10) 0.4407(8) 0.0441(7) Uani 0.172(4) 1 d PD B 2
H54D H 0.4012 0.3419 0.3957 0.053 Uiso 0.172(4) 1 calc PR B 2
H54E H 0.4496 0.2640 0.4421 0.053 Uiso 0.172(4) 1 calc PR B 2
H54F H 0.4497 0.3589 0.4744 0.053 Uiso 0.172(4) 1 calc PR B 2
C56 C 0.26774(11) 0.47562(14) 0.58410(11) 0.0369(5) Uani 1 1 d . . .
H56 H 0.2823 0.4222 0.6141 0.044 Uiso 1 1 calc R . .
C57 C 0.30758(12) 0.55571(16) 0.62554(12) 0.0465(6) Uani 1 1 d . . .
H57A H 0.3569 0.5438 0.6452 0.056 Uiso 1 1 calc R . .
H57B H 0.2951 0.5667 0.6618 0.056 Uiso 1 1 calc R . .
H57C H 0.2963 0.6081 0.5962 0.056 Uiso 1 1 calc R . .
C58 C 0.19015(12) 0.49057(16) 0.55970(14) 0.0487(6) Uani 1 1 d . . .
H58A H 0.1758 0.5458 0.5335 0.058 Uiso 1 1 calc R . .
H58B H 0.1814 0.4948 0.5989 0.058 Uiso 1 1 calc R . .
H58C H 0.1642 0.4406 0.5312 0.058 Uiso 1 1 calc R . .
C59 C 0.59804(9) 0.47218(13) 0.73274(8) 0.0250(4) Uani 1 1 d . . .
C60 C 0.64448(9) 0.54137(13) 0.74322(9) 0.0299(4) Uani 1 1 d . . .
H60 H 0.6290 0.6011 0.7391 0.036 Uiso 1 1 calc R . .
C61 C 0.71275(10) 0.52491(16) 0.75960(10) 0.0371(5) Uani 1 1 d . . .
H61 H 0.7432 0.5731 0.7665 0.045 Uiso 1 1 calc R . .
C62 C 0.73608(10) 0.43874(16) 0.76584(11) 0.0418(5) Uani 1 1 d . . .
H62 H 0.7827 0.4273 0.7772 0.050 Uiso 1 1 calc R . .
C63 C 0.69126(11) 0.36896(16) 0.75545(11) 0.0406(5) Uani 1 1 d . . .
H63 H 0.7072 0.3095 0.7596 0.049 Uiso 1 1 calc R . .
C64 C 0.62318(10) 0.38555(14) 0.73893(10) 0.0318(4) Uani 1 1 d . . .
H64 H 0.5930 0.3369 0.7317 0.038 Uiso 1 1 calc R . .
C65 C 0.47331(9) 0.57444(13) 0.63434(9) 0.0276(4) Uani 1 1 d . . .
C66 C 0.45437(11) 0.66235(14) 0.63704(12) 0.0387(5) Uani 1 1 d . . .
H66 H 0.4614 0.6867 0.6790 0.046 Uiso 1 1 calc R . .
C67 C 0.42541(13) 0.71467(17) 0.57927(14) 0.0517(6) Uani 1 1 d . . .
H67 H 0.4127 0.7743 0.5821 0.062 Uiso 1 1 calc R . .
C68 C 0.41503(12) 0.68074(18) 0.51828(13) 0.0533(7) Uani 1 1 d . . .
H68 H 0.3941 0.7164 0.4787 0.064 Uiso 1 1 calc R . .
C69 C 0.43494(12) 0.59465(18) 0.51405(11) 0.0487(6) Uani 1 1 d . . .
H69 H 0.4290 0.5716 0.4720 0.058 Uiso 1 1 calc R . .
C70 C 0.46374(11) 0.54222(15) 0.57190(10) 0.0366(5) Uani 1 1 d . . .
H70 H 0.4772 0.4831 0.5688 0.044 Uiso 1 1 calc R . .
H01 H 0.5430(11) 0.5023(13) 0.8999(10) 0.031(5) Uiso 1 1 d . . .
H02 H 0.4824(11) 0.3199(14) 0.6012(11) 0.036(6) Uiso 1 1 d . . .

loop_
_atom_site_aniso_label
_atom_site_aniso_U_11
_atom_site_aniso_U_22
_atom_site_aniso_U_33
_atom_site_aniso_U_23
_atom_site_aniso_U_13
_atom_site_aniso_U_12
Al1 0.0225(2) 0.0216(3) 0.0242(3) -0.0027(2) 0.0122(2) -0.00224(19)
Al2 0.0225(2) 0.0245(3) 0.0213(3) -0.0004(2) 0.0088(2) -0.0004(2)
Si1 0.0221(2) 0.0225(3) 0.0206(2) -0.00158(18) 0.01018(18) -0.00105(17)
O1 0.0263(6) 0.0293(7) 0.0284(6) -0.0070(5) 0.0143(5) -0.0024(5)
O2 0.0251(6) 0.0235(6) 0.0238(6) -0.0008(5) 0.0102(5) -0.0011(5)
N1 0.0239(7) 0.0221(7) 0.0233(7) -0.0010(6) 0.0110(6) -0.0029(6)
N2 0.0233(7) 0.0323(9) 0.0255(7) -0.0053(6) 0.0128(6) -0.0016(6)
N3 0.0239(7) 0.0226(8) 0.0206(7) -0.0003(6) 0.0077(6) 0.0021(6)
N4 0.0241(7) 0.0223(7) 0.0204(7) -0.0004(6) 0.0085(6) -0.0001(6)
C1 0.0336(10) 0.0292(10) 0.0284(9) -0.0022(8) 0.0125(8) -0.0105(8)
C2 0.0419(11) 0.0425(12) 0.0346(11) 0.0006(9) 0.0195(9) -0.0159(9)
C3 0.0326(10) 0.0533(14) 0.0412(12) -0.0060(10) 0.0211(9) -0.0151(9)
C4 0.0255(9) 0.0503(13) 0.0348(11) -0.0035(9) 0.0128(8) -0.0046(8)
C5 0.0256(9) 0.0331(10) 0.0274(9) -0.0021(8) 0.0111(7) -0.0046(7)
C6 0.0255(8) 0.0265(9) 0.0248(8) -0.0033(7) 0.0112(7) -0.0081(7)
C7 0.0306(9) 0.0243(9) 0.0265(9) -0.0050(7) 0.0113(8) -0.0029(7)
C8 0.0345(10) 0.0431(12) 0.0256(9) -0.0102(8) 0.0157(8) -0.0025(8)
C9 0.0318(10) 0.0420(12) 0.0301(10) -0.0076(8) 0.0187(8) -0.0005(8)
C10 0.0239(8) 0.0368(11) 0.0263(9) -0.0056(8) 0.0145(7) -0.0004(7)
C11 0.0315(10) 0.0321(11) 0.0463(12) -0.0022(9) 0.0198(9) 0.0050(8)
C12 0.0311(10) 0.0475(13) 0.0496(13) 0.0017(10) 0.0179(10) 0.0124(9)
C13 0.0243(9) 0.0659(16) 0.0388(12) -0.0008(11) 0.0132(9) 0.0052(10)
C14 0.0271(10) 0.0600(15) 0.0407(12) 0.0005(11) 0.0168(9) -0.0080(9)
C15 0.0272(9) 0.0466(12) 0.0315(10) 0.0021(9) 0.0150(8) -0.0036(8)
C16 0.0388(11) 0.0313(11) 0.0363(11) 0.0080(9) 0.0140(9) -0.0031(8)
C17 0.0498(14) 0.0536(15) 0.0444(13) 0.0210(11) 0.0139(11) -0.0049(11)
C18 0.0569(15) 0.0355(13) 0.0581(15) 0.0045(11) 0.0188(12) 0.0051(11)
C19 0.0290(9) 0.0386(11) 0.0278(9) 0.0067(8) 0.0108(8) 0.0046(8)
C20 0.0682(16) 0.0368(13) 0.0459(13) 0.0092(10) 0.0291(12) 0.0128(11)
C21 0.0348(12) 0.082(2) 0.0355(12) 0.0147(12) 0.0039(10) 0.0035(12)
C22 0.0405(11) 0.0367(11) 0.0313(10) -0.0111(9) 0.0149(9) -0.0105(9)
C23 0.0402(12) 0.0810(18) 0.0441(13) -0.0244(12) 0.0281(11) -0.0054(12)
C24 0.0375(12) 0.0301(12) 0.0803(18) 0.0058(12) 0.0222(12) 0.0077(9)
C25 0.0579(16) 0.0392(14) 0.095(2) 0.0177(14) 0.0445(16) 0.0124(11)
C26 0.082(2) 0.0372(15) 0.083(2) -0.0060(15) 0.0178(18) 0.0055(14)
C27 0.0295(10) 0.0570(15) 0.0543(14) 0.0221(12) 0.0140(10) -0.0069(10)
C28 0.0546(16) 0.0460(15) 0.103(2) 0.0149(16) 0.0411(17) 0.0008(12)
C29 0.0577(16) 0.092(2) 0.0635(18) 0.0319(17) 0.0250(14) -0.0189(16)
C30 0.0258(9) 0.0274(10) 0.0327(10) 0.0022(8) 0.0117(8) 0.0002(7)
C31 0.0300(10) 0.0380(12) 0.0482(12) 0.0050(10) 0.0162(9) 0.0075(8)
C32 0.0258(10) 0.0453(13) 0.0500(13) 0.0067(11) 0.0051(9) 0.0080(9)
C33 0.0372(11) 0.0375(12) 0.0323(11) 0.0029(9) -0.0024(9) -0.0016(9)
C34 0.0366(10) 0.0256(10) 0.0256(9) 0.0008(8) 0.0059(8) 0.0009(8)
C35 0.0234(8) 0.0199(9) 0.0253(9) 0.0029(7) 0.0057(7) -0.0004(6)
C36 0.0286(9) 0.0256(9) 0.0237(8) 0.0015(7) 0.0140(7) 0.0017(7)
C37 0.0261(9) 0.0313(10) 0.0334(10) 0.0045(8) 0.0159(8) 0.0002(7)
C38 0.0234(8) 0.0292(10) 0.0268(9) 0.0002(7) 0.0124(7) 0.0022(7)
C39 0.0204(8) 0.0282(10) 0.0223(8) 0.0021(7) 0.0046(7) -0.0019(7)
C40 0.0261(9) 0.0314(10) 0.0212(8) 0.0007(7) 0.0057(7) -0.0044(7)
C41 0.0380(11) 0.0421(12) 0.0238(9) 0.0035(8) 0.0078(8) -0.0052(9)
C42 0.0462(12) 0.0400(13) 0.0289(10) 0.0120(9) 0.0059(9) 0.0014(10)
C43 0.0372(11) 0.0338(11) 0.0375(11) 0.0052(9) 0.0076(9) 0.0069(9)
C44 0.0270(9) 0.0319(10) 0.0289(9) 0.0014(8) 0.0080(7) 0.0034(7)
C45 0.0364(10) 0.0381(11) 0.0323(10) 0.0023(9) 0.0185(8) 0.0090(8)
C46 0.0549(14) 0.0484(14) 0.0382(12) -0.0079(10) 0.0195(11) -0.0039(11)
C47 0.0685(17) 0.0566(16) 0.0519(14) 0.0058(12) 0.0421(13) 0.0039(13)
C48 0.0535(13) 0.0351(12) 0.0252(10) -0.0029(8) 0.0121(9) 0.0045(10)
C49 0.090(2) 0.0460(15) 0.0350(12) -0.0041(11) 0.0289(13) -0.0062(13)
C50 0.0771(18) 0.0328(12) 0.0299(11) -0.0029(9) 0.0139(11) 0.0026(11)
C51 0.0316(10) 0.0307(10) 0.0375(10) 0.0085(8) 0.0164(8) 0.0012(8)
C52 0.0225(9) 0.0404(12) 0.0443(12) 0.0107(9) 0.0103(8) -0.0015(8)
C53 0.0393(11) 0.0355(11) 0.0268(9) -0.0021(8) 0.0156(8) -0.0029(8)
C54 0.0389(15) 0.0557(18) 0.0436(16) 0.0008(14) 0.0240(13) 0.0004(13)
C55 0.0649(19) 0.0407(16) 0.0550(18) -0.0153(13) 0.0389(16) -0.0138(13)
C55' 0.0649(19) 0.0407(16) 0.0550(18) -0.0153(13) 0.0389(16) -0.0138(13)
C54' 0.0389(15) 0.0557(18) 0.0436(16) 0.0008(14) 0.0240(13) 0.0004(13)
C56 0.0367(11) 0.0338(11) 0.0410(11) 0.0024(9) 0.0185(9) 0.0088(8)
C57 0.0388(12) 0.0540(15) 0.0486(13) -0.0122(11) 0.0218(10) -0.0023(10)
C58 0.0368(12) 0.0418(13) 0.0688(16) -0.0034(12) 0.0253(11) 0.0045(10)
C59 0.0250(8) 0.0318(10) 0.0194(8) -0.0029(7) 0.0112(7) 0.0002(7)
C60 0.0299(9) 0.0338(10) 0.0294(9) -0.0017(8) 0.0166(8) -0.0030(8)
C61 0.0293(10) 0.0530(13) 0.0335(10) -0.0071(9) 0.0182(8) -0.0076(9)
C62 0.0270(10) 0.0626(15) 0.0380(11) -0.0138(10) 0.0167(9) 0.0007(9)
C63 0.0345(11) 0.0447(13) 0.0390(11) -0.0103(10) 0.0138(9) 0.0084(9)
C64 0.0297(9) 0.0333(11) 0.0301(10) -0.0051(8) 0.0119(8) 0.0012(8)
C65 0.0256(8) 0.0277(10) 0.0291(9) 0.0037(7) 0.0122(7) -0.0008(7)
C66 0.0420(11) 0.0318(11) 0.0432(12) 0.0072(9) 0.0205(10) 0.0031(9)
C67 0.0472(13) 0.0411(13) 0.0667(17) 0.0226(12) 0.0261(12) 0.0105(10)
C68 0.0417(13) 0.0613(17) 0.0470(14) 0.0297(12) 0.0120(11) -0.0002(11)
C69 0.0470(13) 0.0627(16) 0.0311(11) 0.0080(11) 0.0135(10) -0.0128(11)
C70 0.0397(11) 0.0402(12) 0.0278(10) 0.0014(8) 0.0137(8) -0.0072(9)

loop_
_atom_type_symbol
_atom_type_description
_atom_type_scat_dispersion_real
_atom_type_scat_dispersion_imag
_atom_type_scat_source
C C 0.0033 0.0016 'International Tables Vol C Tables 4.2.6.8 and 6.1.1.4'
H H 0.0000 0.0000 'International Tables Vol C Tables 4.2.6.8 and 6.1.1.4'
N N 0.0061 0.0033 'International Tables Vol C Tables 4.2.6.8 and 6.1.1.4'
O O 0.0106 0.0060 'International Tables Vol C Tables 4.2.6.8 and 6.1.1.4'
Al Al 0.0645 0.0514 'International Tables Vol C Tables 4.2.6.8 and 6.1.1.4'
Si Si 0.0817 0.0704 'International Tables Vol C Tables 4.2.6.8 and 6.1.1.4'

loop_
_geom_angle_atom_site_label_1
_geom_angle_atom_site_label_2
_geom_angle_atom_site_label_3
_geom_angle
O1 Al1 N2 113.96(7)
O1 Al1 N1 114.46(7)
N2 Al1 N1 95.80(7)
O1 Al1 H01 116.2(8)
N2 Al1 H01 107.0(8)
N1 Al1 H01 107.3(8)
O2 Al2 N3 113.85(6)
O2 Al2 N4 114.46(7)
N3 Al2 N4 95.19(7)
O2 Al2 H02 111.4(8)
N3 Al2 H02 109.4(8)
N4 Al2 H02 111.5(8)
O1 Si1 O2 112.51(7)
O1 Si1 C65 107.28(8)
O2 Si1 C65 110.20(8)
O1 Si1 C59 109.67(7)
O2 Si1 C59 109.58(8)
C65 Si1 C59 107.46(8)
Si1 O1 Al1 156.49(9)
Si1 O2 Al2 138.61(8)
C7 N1 C6 117.77(15)
C7 N1 Al1 115.81(12)
C6 N1 Al1 124.69(11)
C9 N2 C10 116.46(15)
C9 N2 Al1 114.59(13)
C10 N2 Al1 127.96(12)
C36 N3 C35 118.61(15)
C36 N3 Al2 125.12(12)
C35 N3 Al2 115.84(11)
C38 N4 C39 118.87(15)
C38 N4 Al2 124.37(12)
C39 N4 Al2 116.76(11)
C2 C1 C6 117.55(19)
C2 C1 C16 121.08(18)
C6 C1 C16 121.37(17)
C3 C2 C1 121.7(2)
C3 C2 H2 119.2
C1 C2 H2 119.2
C4 C3 C2 119.87(19)
C4 C3 H3 120.1
C2 C3 H3 120.1
C3 C4 C5 121.4(2)
C3 C4 H4 119.3
C5 C4 H4 119.3
C4 C5 C6 117.82(18)
C4 C5 C19 119.79(18)
C6 C5 C19 122.35(16)
C5 C6 C1 121.67(17)
C5 C6 N1 119.61(16)
C1 C6 N1 118.72(16)
N1 C7 C8 122.21(17)
N1 C7 C22 120.62(17)
C8 C7 C22 117.17(17)
C9 C8 C7 127.74(17)
C9 C8 H8 116.1
C7 C8 H8 116.1
N2 C9 C8 122.70(17)
N2 C9 C23 120.44(18)
C8 C9 C23 116.85(18)
C15 C10 C11 121.53(18)
C15 C10 N2 120.05(17)
C11 C10 N2 118.36(17)
C12 C11 C10 118.1(2)
C12 C11 C24 119.8(2)
C10 C11 C24 122.13(18)
C13 C12 C11 121.1(2)
C13 C12 H12 119.4
C11 C12 H12 119.4
C14 C13 C12 119.76(19)
C14 C13 H13 120.1
C12 C13 H13 120.1
C13 C14 C15 121.8(2)
C13 C14 H14 119.1
C15 C14 H14 119.1
C14 C15 C10 117.6(2)
C14 C15 C27 119.71(19)
C10 C15 C27 122.72(18)
C1 C16 C17 112.88(19)
C1 C16 C18 111.85(18)
C17 C16 C18 109.89(19)
C1 C16 H16 107.3
C17 C16 H16 107.3
C18 C16 H16 107.3
C16 C17 H17A 109.5
C16 C17 H17B 109.5
H17A C17 H17B 109.5
C16 C17 H17C 109.5
H17A C17 H17C 109.5
H17B C17 H17C 109.5
C16 C18 H18A 109.5
C16 C18 H18B 109.5
H18A C18 H18B 109.5
C16 C18 H18C 109.5
H18A C18 H18C 109.5
H18B C18 H18C 109.5
C5 C19 C20 109.84(17)
C5 C19 C21 112.61(18)
C20 C19 C21 110.67(19)
C5 C19 H19 107.8
C20 C19 H19 107.8
C21 C19 H19 107.8
C19 C20 H20A 109.5
C19 C20 H20B 109.5
H20A C20 H20B 109.5
C19 C20 H20C 109.5
H20A C20 H20C 109.5
H20B C20 H20C 109.5
C19 C21 H21A 109.5
C19 C21 H21B 109.5
H21A C21 H21B 109.5
C19 C21 H21C 109.5
H21A C21 H21C 109.5
H21B C21 H21C 109.5
C7 C22 H22A 109.5
C7 C22 H22B 109.5
H22A C22 H22B 109.5
C7 C22 H22C 109.5
H22A C22 H22C 109.5
H22B C22 H22C 109.5
C9 C23 H23A 109.5
C9 C23 H23B 109.5
H23A C23 H23B 109.5
C9 C23 H23C 109.5
H23A C23 H23C 109.5
H23B C23 H23C 109.5
C25 C24 C11 111.6(2)
C25 C24 C26 110.8(2)
C11 C24 C26 111.3(2)
C25 C24 H24 107.6
C11 C24 H24 107.6
C26 C24 H24 107.6
C24 C25 H25A 109.5
C24 C25 H25B 109.5
H25A C25 H25B 109.5
C24 C25 H25C 109.5
H25A C25 H25C 109.5
H25B C25 H25C 109.5
C24 C26 H26A 109.5
C24 C26 H26B 109.5
H26A C26 H26B 109.5
C24 C26 H26C 109.5
H26A C26 H26C 109.5
H26B C26 H26C 109.5
C15 C27 C29 111.9(2)
C15 C27 C28 110.4(2)
C29 C27 C28 110.9(2)
C15 C27 H27 107.8
C29 C27 H27 107.8
C28 C27 H27 107.8
C27 C28 H28A 109.5
C27 C28 H28B 109.5
H28A C28 H28B 109.5
C27 C28 H28C 109.5
H28A C28 H28C 109.5
H28B C28 H28C 109.5
C27 C29 H29A 109.5
C27 C29 H29B 109.5
H29A C29 H29B 109.5
C27 C29 H29C 109.5
H29A C29 H29C 109.5
H29B C29 H29C 109.5
C31 C30 C35 118.03(18)
C31 C30 C45 119.17(18)
C35 C30 C45 122.77(16)
C32 C31 C30 121.4(2)
C32 C31 H31 119.3
C30 C31 H31 119.3
C31 C32 C33 119.9(2)
C31 C32 H32 120.0
C33 C32 H32 120.0
C32 C33 C34 121.5(2)
C32 C33 H33 119.3
C34 C33 H33 119.2
C33 C34 C35 117.51(19)
C33 C34 C48 120.02(18)
C35 C34 C48 122.46(18)
C30 C35 C34 121.58(17)
C30 C35 N3 118.16(15)
C34 C35 N3 120.20(16)
N3 C36 C37 122.77(16)
N3 C36 C51 120.03(16)
C37 C36 C51 117.16(16)
C36 C37 C38 126.81(17)
C36 C37 H37 116.6
C38 C37 H37 116.6
N4 C38 C37 123.56(16)
N4 C38 C52 120.13(16)
C37 C38 C52 116.29(16)
C44 C39 C40 121.49(17)
C44 C39 N4 119.96(16)
C40 C39 N4 118.50(16)
C41 C40 C39 117.71(18)
C41 C40 C53 120.13(18)
C39 C40 C53 122.13(16)
C42 C41 C40 121.5(2)
C42 C41 H41 119.2
C40 C41 H41 119.2
C43 C42 C41 119.8(2)
C43 C42 H42 120.1
C41 C42 H42 120.1
C42 C43 C44 121.7(2)
C42 C43 H43 119.1
C44 C43 H43 119.1
C43 C44 C39 117.77(18)
C43 C44 C56 119.09(18)
C39 C44 C56 123.14(17)
C30 C45 C47 112.40(19)
C30 C45 C46 111.16(17)
C47 C45 C46 109.90(19)
C30 C45 H45 107.7
C47 C45 H45 107.7
C46 C45 H45 107.7
C45 C46 H46A 109.5
C45 C46 H46B 109.5
H46A C46 H46B 109.5
C45 C46 H46C 109.5
H46A C46 H46C 109.5
H46B C46 H46C 109.5
C45 C47 H47A 109.5
C45 C47 H47B 109.5
H47A C47 H47B 109.5
C45 C47 H47C 109.5
H47A C47 H47C 109.5
H47B C47 H47C 109.5
C34 C48 C50 111.3(2)
C34 C48 C49 111.46(19)
C50 C48 C49 109.91(18)
C34 C48 H48 108.0
C50 C48 H48 108.0
C49 C48 H48 108.0
C48 C49 H49A 109.5
C48 C49 H49B 109.5
H49A C49 H49B 109.5
C48 C49 H49C 109.5
H49A C49 H49C 109.5
H49B C49 H49C 109.5
C48 C50 H50A 109.5
C48 C50 H50B 109.5
H50A C50 H50B 109.5
C48 C50 H50C 109.5
H50A C50 H50C 109.5
H50B C50 H50C 109.5
C36 C51 H51A 109.5
C36 C51 H51B 109.5
H51A C51 H51B 109.5
C36 C51 H51C 109.5
H51A C51 H51C 109.5
H51B C51 H51C 109.5
C38 C52 H52A 109.5
C38 C52 H52B 109.5
H52A C52 H52B 109.5
C38 C52 H52C 109.5
H52A C52 H52C 109.5
H52B C52 H52C 109.5
C55 C53 C40 113.59(19)
C55 C53 C54' 135.9(6)
C40 C53 C54' 105.3(6)
C55 C53 C55' 41.1(6)
C40 C53 C55' 102.2(6)
C54' C53 C55' 111.9(8)
C55 C53 C54 108.6(2)
C40 C53 C54 115.00(19)
C54' C53 C54 32.2(6)
C55' C53 C54 79.7(6)
C55 C53 H53 106.3
C40 C53 H53 106.3
C54' C53 H53 80.8
C55' C53 H53 144.3
C54 C53 H53 106.3
C53 C54 H54A 109.5
C53 C54 H54B 109.5
C53 C54 H54C 109.5
C53 C55 H55A 109.5
C53 C55 H55B 109.5
C53 C55 H55C 109.5
C53 C55' H55D 109.5
C53 C55' H55E 109.5
H55D C55' H55E 109.5
C53 C55' H55F 109.5
H55D C55' H55F 109.5
H55E C55' H55F 109.5
C53 C54' H54D 109.5
C53 C54' H54E 109.5
H54D C54' H54E 109.5
C53 C54' H54F 109.5
H54D C54' H54F 109.5
H54E C54' H54F 109.5
C44 C56 C57 110.96(18)
C44 C56 C58 111.87(18)
C57 C56 C58 109.22(18)
C44 C56 H56 108.2
C57 C56 H56 108.2
C58 C56 H56 108.2
C56 C57 H57A 109.5
C56 C57 H57B 109.5
H57A C57 H57B 109.5
C56 C57 H57C 109.5
H57A C57 H57C 109.5
H57B C57 H57C 109.5
C56 C58 H58A 109.5
C56 C58 H58B 109.5
H58A C58 H58B 109.5
C56 C58 H58C 109.5
H58A C58 H58C 109.5
H58B C58 H58C 109.5
C64 C59 C60 116.95(17)
C64 C59 Si1 124.21(14)
C60 C59 Si1 118.83(14)
C61 C60 C59 121.68(19)
C61 C60 H60 119.2
C59 C60 H60 119.2
C62 C61 C60 120.0(2)
C62 C61 H61 120.0
C60 C61 H61 120.0
C61 C62 C63 119.66(19)
C61 C62 H62 120.2
C63 C62 H62 120.2
C62 C63 C64 120.3(2)
C62 C63 H63 119.9
C64 C63 H63 119.9
C63 C64 C59 121.49(19)
C63 C64 H64 119.3
C59 C64 H64 119.3
C70 C65 C66 117.47(19)
C70 C65 Si1 120.83(15)
C66 C65 Si1 121.65(15)
C67 C66 C65 121.0(2)
C67 C66 H66 119.5
C65 C66 H66 119.5
C68 C67 C66 120.3(2)
C68 C67 H67 119.8
C66 C67 H67 119.8
C67 C68 C69 120.2(2)
C67 C68 H68 119.9
C69 C68 H68 119.9
C68 C69 C70 119.4(2)
C68 C69 H69 120.3
C70 C69 H69 120.3
C69 C70 C65 121.5(2)
C69 C70 H70 119.2
C65 C70 H70 119.2

loop_
_geom_bond_atom_site_label_1
_geom_bond_atom_site_label_2
_geom_bond_distance
Al1 O1 1.7030(14)
Al1 N2 1.9047(16)
Al1 N1 1.9146(15)
Al1 H01 1.50(2)
Al2 O2 1.7243(13)
Al2 N3 1.9068(16)
Al2 N4 1.9128(16)
Al2 H02 1.51(2)
Si1 O1 1.6168(13)
Si1 O2 1.6222(13)
Si1 C65 1.8725(19)
Si1 C59 1.8785(18)
N1 C7 1.334(2)
N1 C6 1.451(2)
N2 C9 1.341(2)
N2 C10 1.450(2)
N3 C36 1.338(2)
N3 C35 1.452(2)
N4 C38 1.333(2)
N4 C39 1.452(2)
C1 C2 1.395(3)
C1 C6 1.407(3)
C1 C16 1.519(3)
C2 C3 1.376(3)
C2 H2 0.9500
C3 C4 1.376(3)
C3 H3 0.9500
C4 C5 1.399(3)
C4 H4 0.9500
C5 C6 1.402(3)
C5 C19 1.522(3)
C7 C8 1.403(3)
C7 C22 1.506(3)
C8 C9 1.396(3)
C8 H8 0.9500
C9 C23 1.510(3)
C10 C15 1.399(3)
C10 C11 1.404(3)
C11 C12 1.396(3)
C11 C24 1.521(3)
C12 C13 1.377(3)
C12 H12 0.9500
C13 C14 1.374(3)
C13 H13 0.9500
C14 C15 1.397(3)
C14 H14 0.9500
C15 C27 1.516(3)
C16 C17 1.527(3)
C16 C18 1.534(3)
C16 H16 1.0000
C17 H17A 0.9800
C17 H17B 0.9800
C17 H17C 0.9800
C18 H18A 0.9800
C18 H18B 0.9800
C18 H18C 0.9800
C19 C20 1.527(3)
C19 C21 1.537(3)
C19 H19 1.0000
C20 H20A 0.9800
C20 H20B 0.9800
C20 H20C 0.9800
C21 H21A 0.9800
C21 H21B 0.9800
C21 H21C 0.9800
C22 H22A 0.9800
C22 H22B 0.9800
C22 H22C 0.9800
C23 H23A 0.9800
C23 H23B 0.9800
C23 H23C 0.9800
C24 C25 1.521(4)
C24 C26 1.531(4)
C24 H24 1.0000
C25 H25A 0.9800
C25 H25B 0.9800
C25 H25C 0.9800
C26 H26A 0.9800
C26 H26B 0.9800
C26 H26C 0.9800
C27 C29 1.525(3)
C27 C28 1.538(4)
C27 H27 1.0000
C28 H28A 0.9800
C28 H28B 0.9800
C28 H28C 0.9800
C29 H29A 0.9800
C29 H29B 0.9800
C29 H29C 0.9800
C30 C31 1.395(3)
C30 C35 1.405(3)
C30 C45 1.516(3)
C31 C32 1.372(3)
C31 H31 0.9500
C32 C33 1.383(3)
C32 H32 0.9500
C33 C34 1.397(3)
C33 H33 0.9500
C34 C35 1.407(3)
C34 C48 1.514(3)
C36 C37 1.395(2)
C36 C51 1.507(3)
C37 C38 1.399(3)
C37 H37 0.9500
C38 C52 1.505(2)
C39 C44 1.400(3)
C39 C40 1.414(3)
C40 C41 1.390(3)
C40 C53 1.526(3)
C41 C42 1.384(3)
C41 H41 0.9500
C42 C43 1.369(3)
C42 H42 0.9500
C43 C44 1.398(3)
C43 H43 0.9500
C44 C56 1.520(3)
C45 C47 1.523(3)
C45 C46 1.533(3)
C45 H45 1.0000
C46 H46A 0.9800
C46 H46B 0.9800
C46 H46C 0.9800
C47 H47A 0.9800
C47 H47B 0.9800
C47 H47C 0.9800
C48 C50 1.528(3)
C48 C49 1.536(3)
C48 H48 1.0000
C49 H49A 0.9800
C49 H49B 0.9800
C49 H49C 0.9800
C50 H50A 0.9800
C50 H50B 0.9800
C50 H50C 0.9800
C51 H51A 0.9800
C51 H51B 0.9800
C51 H51C 0.9800
C52 H52A 0.9800
C52 H52B 0.9800
C52 H52C 0.9800
C53 C55 1.515(3)
C53 C54' 1.527(3)
C53 C55' 1.533(3)
C53 C54 1.534(3)
C53 H53 1.0000
C54 H54A 0.9800
C54 H54B 0.9800
C54 H54C 0.9800
C55 H55A 0.9800
C55 H55B 0.9800
C55 H55C 0.9800
C55' H55D 0.9800
C55' H55E 0.9800
C55' H55F 0.9800
C54' H54D 0.9800
C54' H54E 0.9800
C54' H54F 0.9800
C56 C57 1.526(3)
C56 C58 1.548(3)
C56 H56 1.0000
C57 H57A 0.9800
C57 H57B 0.9800
C57 H57C 0.9800
C58 H58A 0.9800
C58 H58B 0.9800
C58 H58C 0.9800
C59 C64 1.398(3)
C59 C60 1.400(3)
C60 C61 1.392(3)
C60 H60 0.9500
C61 C62 1.378(3)
C61 H61 0.9500
C62 C63 1.384(3)
C62 H62 0.9500
C63 C64 1.388(3)
C63 H63 0.9500
C64 H64 0.9500
C65 C70 1.396(3)
C65 C66 1.397(3)
C66 C67 1.389(3)
C66 H66 0.9500
C67 C68 1.370(4)
C67 H67 0.9500
C68 C69 1.385(4)
C68 H68 0.9500
C69 C70 1.391(3)
C69 H69 0.9500
C70 H70 0.9500

loop_
_geom_torsion_atom_site_label_1
_geom_torsion_atom_site_label_2
_geom_torsion_atom_site_label_3
_geom_torsion_atom_site_label_4
_geom_torsion
O2 Si1 O1 Al1 71.0(2)
C65 Si1 O1 Al1 -167.6(2)
C59 Si1 O1 Al1 -51.2(2)
N2 Al1 O1 Si1 -145.4(2)
N1 Al1 O1 Si1 105.7(2)
O1 Si1 O2 Al2 177.94(11)
C65 Si1 O2 Al2 58.27(14)
C59 Si1 O2 Al2 -59.77(14)
N3 Al2 O2 Si1 138.36(11)
N4 Al2 O2 Si1 -113.59(12)
O1 Al1 N1 C7 162.58(13)
N2 Al1 N1 C7 42.93(14)
O1 Al1 N1 C6 -32.75(16)
N2 Al1 N1 C6 -152.40(14)
O1 Al1 N2 C9 -165.13(14)
N1 Al1 N2 C9 -45.10(15)
O1 Al1 N2 C10 26.75(18)
N1 Al1 N2 C10 146.79(16)
O2 Al2 N3 C36 107.62(15)
N4 Al2 N3 C36 -12.03(15)
O2 Al2 N3 C35 -80.07(13)
N4 Al2 N3 C35 160.28(12)
O2 Al2 N4 C38 -106.72(15)
N3 Al2 N4 C38 12.45(15)
O2 Al2 N4 C39 74.08(14)
N3 Al2 N4 C39 -166.75(12)
C6 C1 C2 C3 -0.1(3)
C16 C1 C2 C3 179.1(2)
C1 C2 C3 C4 1.6(3)
C2 C3 C4 C5 -1.3(3)
C3 C4 C5 C6 -0.6(3)
C3 C4 C5 C19 177.24(19)
C4 C5 C6 C1 2.2(3)
C19 C5 C6 C1 -175.59(17)
C4 C5 C6 N1 -177.58(17)
C19 C5 C6 N1 4.6(3)
C2 C1 C6 C5 -1.9(3)
C16 C1 C6 C5 178.96(18)
C2 C1 C6 N1 177.91(17)
C16 C1 C6 N1 -1.3(3)
C7 N1 C6 C5 81.2(2)
Al1 N1 C6 C5 -83.15(19)
C7 N1 C6 C1 -98.5(2)
Al1 N1 C6 C1 97.08(18)
C6 N1 C7 C8 174.54(18)
Al1 N1 C7 C8 -19.7(2)
C6 N1 C7 C22 -5.3(3)
Al1 N1 C7 C22 160.48(15)
N1 C7 C8 C9 -14.5(3)
C22 C7 C8 C9 165.3(2)
C10 N2 C9 C8 -165.59(19)
Al1 N2 C9 C8 24.9(3)
C10 N2 C9 C23 15.4(3)
Al1 N2 C9 C23 -154.12(18)
C7 C8 C9 N2 11.4(4)
C7 C8 C9 C23 -169.6(2)
C9 N2 C10 C15 -94.3(2)
Al1 N2 C10 C15 73.7(2)
C9 N2 C10 C11 83.0(2)
Al1 N2 C10 C11 -109.10(19)
C15 C10 C11 C12 4.1(3)
N2 C10 C11 C12 -173.07(18)
C15 C10 C11 C24 -176.7(2)
N2 C10 C11 C24 6.1(3)
C10 C11 C12 C13 -1.6(3)
C24 C11 C12 C13 179.2(2)
C11 C12 C13 C14 -1.5(3)
C12 C13 C14 C15 2.3(3)
C13 C14 C15 C10 0.1(3)
C13 C14 C15 C27 -179.9(2)
C11 C10 C15 C14 -3.4(3)
N2 C10 C15 C14 173.79(17)
C11 C10 C15 C27 176.6(2)
N2 C10 C15 C27 -6.2(3)
C2 C1 C16 C17 28.5(3)
C6 C1 C16 C17 -152.31(19)
C2 C1 C16 C18 -96.0(2)
C6 C1 C16 C18 83.1(2)
C4 C5 C19 C20 -77.9(2)
C6 C5 C19 C20 99.9(2)
C4 C5 C19 C21 46.0(3)
C6 C5 C19 C21 -136.3(2)
C12 C11 C24 C25 -48.5(3)
C10 C11 C24 C25 132.4(2)
C12 C11 C24 C26 75.9(3)
C10 C11 C24 C26 -103.3(2)
C14 C15 C27 C29 -52.8(3)
C10 C15 C27 C29 127.1(2)
C14 C15 C27 C28 71.3(3)
C10 C15 C27 C28 -108.8(2)
C35 C30 C31 C32 0.3(3)
C45 C30 C31 C32 -177.5(2)
C30 C31 C32 C33 1.4(4)
C31 C32 C33 C34 -1.5(4)
C32 C33 C34 C35 -0.1(3)
C32 C33 C34 C48 179.4(2)
C31 C30 C35 C34 -2.0(3)
C45 C30 C35 C34 175.78(18)
C31 C30 C35 N3 175.09(17)
C45 C30 C35 N3 -7.1(3)
C33 C34 C35 C30 1.9(3)
C48 C34 C35 C30 -177.59(18)
C33 C34 C35 N3 -175.16(17)
C48 C34 C35 N3 5.4(3)
C36 N3 C35 C30 94.1(2)
Al2 N3 C35 C30 -78.72(18)
C36 N3 C35 C34 -88.8(2)
Al2 N3 C35 C34 98.40(17)
C35 N3 C36 C37 -168.98(17)
Al2 N3 C36 C37 3.1(3)
C35 N3 C36 C51 8.7(2)
Al2 N3 C36 C51 -179.20(13)
N3 C36 C37 C38 10.6(3)
C51 C36 C37 C38 -167.08(18)
C39 N4 C38 C37 175.07(17)
Al2 N4 C38 C37 -4.1(3)
C39 N4 C38 C52 -3.3(3)
Al2 N4 C38 C52 177.52(14)
C36 C37 C38 N4 -10.1(3)
C36 C37 C38 C52 168.31(19)
C38 N4 C39 C44 80.9(2)
Al2 N4 C39 C44 -99.89(17)
C38 N4 C39 C40 -101.6(2)
Al2 N4 C39 C40 77.66(18)
C44 C39 C40 C41 2.1(3)
N4 C39 C40 C41 -175.37(16)
C44 C39 C40 C53 -176.29(17)
N4 C39 C40 C53 6.2(3)
C39 C40 C41 C42 -1.4(3)
C53 C40 C41 C42 177.07(19)
C40 C41 C42 C43 0.0(3)
C41 C42 C43 C44 0.7(3)
C42 C43 C44 C39 0.0(3)
C42 C43 C44 C56 179.4(2)
C40 C39 C44 C43 -1.5(3)
N4 C39 C44 C43 175.99(17)
C40 C39 C44 C56 179.16(18)
N4 C39 C44 C56 -3.4(3)
C31 C30 C45 C47 -53.3(3)
C35 C30 C45 C47 128.9(2)
C31 C30 C45 C46 70.3(2)
C35 C30 C45 C46 -107.4(2)
C33 C34 C48 C50 67.6(3)
C35 C34 C48 C50 -112.9(2)
C33 C34 C48 C49 -55.5(3)
C35 C34 C48 C49 124.0(2)
C41 C40 C53 C55 -108.4(2)
C39 C40 C53 C55 70.0(3)
C41 C40 C53 C54' 50.4(7)
C39 C40 C53 C54' -131.2(7)
C41 C40 C53 C55' -66.6(6)
C39 C40 C53 C55' 111.8(6)
C41 C40 C53 C54 17.6(3)
C39 C40 C53 C54 -164.0(2)
C43 C44 C56 C57 -65.2(2)
C39 C44 C56 C57 114.2(2)
C43 C44 C56 C58 57.1(3)
C39 C44 C56 C58 -123.6(2)
O1 Si1 C59 C64 119.13(16)
O2 Si1 C59 C64 -4.84(18)
C65 Si1 C59 C64 -124.58(16)
O1 Si1 C59 C60 -61.74(16)
O2 Si1 C59 C60 174.30(13)
C65 Si1 C59 C60 54.56(16)
C64 C59 C60 C61 -0.5(3)
Si1 C59 C60 C61 -179.69(15)
C59 C60 C61 C62 0.0(3)
C60 C61 C62 C63 0.3(3)
C61 C62 C63 C64 -0.1(3)
C62 C63 C64 C59 -0.4(3)
C60 C59 C64 C63 0.7(3)
Si1 C59 C64 C63 179.84(15)
O1 Si1 C65 C70 -174.85(15)
O2 Si1 C65 C70 -52.06(17)
C59 Si1 C65 C70 67.29(17)
O1 Si1 C65 C66 2.45(18)
O2 Si1 C65 C66 125.24(16)
C59 Si1 C65 C66 -115.41(17)
C70 C65 C66 C67 1.7(3)
Si1 C65 C66 C67 -175.69(17)
C65 C66 C67 C68 -0.2(4)
C66 C67 C68 C69 -1.7(4)
C67 C68 C69 C70 1.8(4)
C68 C69 C70 C65 -0.2(3)
C66 C65 C70 C69 -1.5(3)
Si1 C65 C70 C69 175.90(16)
